data_7159407
loop_
_publ_author_name
'Hsueh, Jen-Chun'
'Szu, Fu-En'
'Yu, Yin-Yin'
'Leung, Man-Kit'

_publ_section_title
;
 <i>ortho</i>-Lithiation driven one-pot synthesis of quinazolines
 <i>via</i> [2 + 2 + 2] cascade annulation of halofluorobenzenes with
 nitriles.
;
_journal_issue 25
_journal_name_full 'Organic &amp; biomolecular chemistry'
_journal_page_first 5297
_journal_page_last 5304
_journal_paper_doi 10.1039/d3ob00741c
_journal_volume 21
_journal_year 2023
_chemical_formula_sum 'C47 H28 F3 N5'
_chemical_formula_weight 719.74
_space_group_crystal_system monoclinic
_space_group_IT_number 14
_space_group_name_Hall '-P 2yn'
_space_group_name_H-M_alt 'P 1 21/n 1'
_atom_sites_solution_hydrogens geom
_audit_creation_method SHELXL-2018/3
_audit_update_record
;
2023-03-13 deposited with the CCDC.	2023-06-12 downloaded from the CCDC.
;
_cell_angle_alpha 90
_cell_angle_beta 102.6407(9)
_cell_angle_gamma 90
_cell_formula_units_Z 4
_cell_length_a 16.0104(4)
_cell_length_b 11.8607(3)
_cell_length_c 18.9342(5)
_cell_measurement_reflns_used 9187
_cell_measurement_temperature 100(2)
_cell_measurement_theta_max 78.20
_cell_measurement_theta_min 4.09
_cell_volume 3508.35(16)
_computing_cell_refinement 'SAINT V8.40B (Bruker AXS LLC, 2019)'
_computing_data_collection 'Bruker APEX4'
_computing_data_reduction 'SAINT V8.40B (Bruker AXS LLC, 2019)'
_computing_molecular_graphics 'Bruker SHELXTL'
_computing_publication_material 'Bruker SHELXTL'
_computing_structure_refinement 'SHELXL-2018/3 (Sheldrick, 2018)'
_computing_structure_solution 'SHELXT 2018/2 (Sheldrick, 2018)'
_diffrn_ambient_temperature 100(2)
_diffrn_measured_fraction_theta_full 0.993
_diffrn_measured_fraction_theta_max 0.970
_diffrn_measurement_device_type 'Bruker AXS D8 VENTURE, PhotonIII_C28'
_diffrn_measurement_method '\w and \f scans'
_diffrn_radiation_type CuK\a
_diffrn_radiation_wavelength 1.54178
_diffrn_reflns_av_R_equivalents 0.0335
_diffrn_reflns_av_unetI/netI 0.0186
_diffrn_reflns_Laue_measured_fraction_full 0.993
_diffrn_reflns_Laue_measured_fraction_max 0.970
_diffrn_reflns_limit_h_max 20
_diffrn_reflns_limit_h_min -20
_diffrn_reflns_limit_k_max 15
_diffrn_reflns_limit_k_min -15
_diffrn_reflns_limit_l_max 24
_diffrn_reflns_limit_l_min -23
_diffrn_reflns_number 69512
_diffrn_reflns_point_group_measured_fraction_full 0.993
_diffrn_reflns_point_group_measured_fraction_max 0.970
_diffrn_reflns_theta_full 67.679
_diffrn_reflns_theta_max 78.569
_diffrn_reflns_theta_min 4.086
_diffrn_source 'I-mu-S microfocus sealed tube'
_exptl_absorpt_coefficient_mu 0.753
_exptl_absorpt_correction_T_max 1.0000
_exptl_absorpt_correction_T_min 0.8886
_exptl_absorpt_correction_type multi-scan
_exptl_absorpt_process_details
; 
SADABS 2016/2: Krause, L., Herbst-Irmer, R., Sheldrick, G. M., Stalke, D. (2015). 
"Comparison of silver and molybdenum microfocus X-ray sources for 
single-crystal structure determination" 
J. Appl. Cryst. 48, 3-10. 
doi:10.1107/S1600576714022985 
;
_exptl_crystal_colour colourless
_exptl_crystal_density_diffrn 1.363
_exptl_crystal_description plate
_exptl_crystal_F_000 1488
_exptl_crystal_size_max 0.250
_exptl_crystal_size_mid 0.200
_exptl_crystal_size_min 0.150
_refine_diff_density_max 0.370
_refine_diff_density_min -0.312
_refine_diff_density_rms 0.095
_refine_ls_extinction_method none
_refine_ls_goodness_of_fit_ref 1.054
_refine_ls_hydrogen_treatment constr
_refine_ls_matrix_type full
_refine_ls_number_parameters 496
_refine_ls_number_reflns 7323
_refine_ls_number_restraints 0
_refine_ls_restrained_S_all 1.054
_refine_ls_R_factor_all 0.0428
_refine_ls_R_factor_gt 0.0392
_refine_ls_shift/su_max 0.000
_refine_ls_shift/su_mean 0.000
_refine_ls_structure_factor_coef Fsqd
_refine_ls_weighting_details 'w=1/[\s^2^(Fo^2^)+(0.0668P)^2^+1.3569P] where P=(Fo^2^+2Fc^2^)/3'
_refine_ls_weighting_scheme calc
_refine_ls_wR_factor_gt 0.1093
_refine_ls_wR_factor_ref 0.1154
_reflns_Friedel_coverage 0.000
_reflns_number_gt 6916
_reflns_number_total 7323
_reflns_threshold_expression 'I > 2\s(I)'
_cod_data_source_file d3ob00741c2.cif
_cod_data_source_block ic21689
_cod_depositor_comments
;
The following automatic conversions were performed:

data item '_exptl_absorpt_correction_type' value 'Multi-Scan' was
changed to 'multi-scan' in accordance with the
/home/data/users/saulius/crontab/automatic-downloads/rss-feeds/RSC/lib/dictionaries/cif_core.dic
dictionary named 'cif_core.dic' version 2.4.2 last updated on
2011-04-26.

Automatic conversion script
Id: cif_fix_values 8170 2020-07-09 18:12:32Z antanas 
;
_cod_original_sg_symbol_H-M 'P 21/n'
_cod_database_code 7159407
_shelx_shelxl_version_number 2018/3
_shelx_space_group_comment
; 
The symmetry employed for this shelxl refinement is uniquely defined 
by the following loop, which should always be used as a source of 
symmetry information in preference to the above space-group names. 
They are only intended as comments. 
;
_shelx_estimated_absorpt_t_min 0.834
_shelx_estimated_absorpt_t_max 0.895

loop_
_space_group_symop_operation_xyz
'x, y, z'
'-x+1/2, y+1/2, -z+1/2'
'-x, -y, -z'
'x-1/2, -y-1/2, z-1/2'

loop_
_atom_site_label
_atom_site_type_symbol
_atom_site_fract_x
_atom_site_fract_y
_atom_site_fract_z
_atom_site_U_iso_or_equiv
_atom_site_adp_type
_atom_site_occupancy
_atom_site_site_symmetry_order
_atom_site_calc_flag
_atom_site_refinement_flags_posn
_atom_site_refinement_flags_adp
_atom_site_refinement_flags_occupancy
_atom_site_disorder_assembly
_atom_site_disorder_group
F1 F 0.54357(5) 0.29779(6) 0.19497(4) 0.02497(17) Uani 1 1 d . . . . .
F2 F 0.01257(5) 0.48803(7) 0.39137(5) 0.0356(2) Uani 1 1 d . . . . .
F3 F 0.16416(4) 0.29395(6) 0.24463(4) 0.02379(16) Uani 1 1 d . . . . .
N1 N 0.64983(6) 0.59705(8) 0.13076(5) 0.0213(2) Uani 1 1 d . . . . .
N2 N 0.58479(6) 0.69819(8) 0.21397(5) 0.0187(2) Uani 1 1 d . . . . .
N3 N 0.37923(6) 0.51049(8) 0.32360(5) 0.0169(2) Uani 1 1 d . . . . .
N4 N 0.35503(6) 0.31286(8) 0.30784(5) 0.0174(2) Uani 1 1 d . . . . .
N5 N 0.30117(6) 0.58730(8) 0.40442(5) 0.0190(2) Uani 1 1 d . . . . .
C1 C 0.67944(8) 0.89193(11) 0.19634(7) 0.0261(3) Uani 1 1 d . . . . .
H1 H 0.647842 0.891570 0.233361 0.031 Uiso 1 1 calc R U . . .
C2 C 0.72442(9) 0.98781(12) 0.18484(8) 0.0312(3) Uani 1 1 d . . . . .
H2 H 0.723771 1.052694 0.214136 0.037 Uiso 1 1 calc R U . . .
C3 C 0.77036(9) 0.98896(11) 0.13056(8) 0.0299(3) Uani 1 1 d . . . . .
H3 H 0.802413 1.053895 0.123699 0.036 Uiso 1 1 calc R U . . .
C4 C 0.76957(8) 0.89603(12) 0.08653(7) 0.0288(3) Uani 1 1 d . . . . .
H4 H 0.799551 0.897944 0.048436 0.035 Uiso 1 1 calc R U . . .
C5 C 0.72484(8) 0.79948(11) 0.09794(7) 0.0250(3) Uani 1 1 d . . . . .
H5 H 0.724517 0.735617 0.067601 0.030 Uiso 1 1 calc R U . . .
C6 C 0.68044(7) 0.79593(10) 0.15372(6) 0.0203(2) Uani 1 1 d . . . . .
C7 C 0.63548(7) 0.69174(10) 0.16781(6) 0.0190(2) Uani 1 1 d . . . . .
C8 C 0.54741(7) 0.60053(9) 0.22913(6) 0.0174(2) Uani 1 1 d . . . . .
C9 C 0.48925(7) 0.60707(10) 0.27503(6) 0.0178(2) Uani 1 1 d . . . . .
H9 H 0.477343 0.677369 0.294775 0.021 Uiso 1 1 calc R U . . .
C10 C 0.45020(7) 0.51065(9) 0.29074(6) 0.0168(2) Uani 1 1 d . . . . .
C11 C 0.31553(7) 0.42423(9) 0.28958(6) 0.0167(2) Uani 1 1 d . . . . .
C12 C 0.43149(7) 0.30370(9) 0.29628(6) 0.0173(2) Uani 1 1 d . . . . .
C13 C 0.47296(7) 0.40174(9) 0.26875(6) 0.0173(2) Uani 1 1 d . . . . .
C14 C 0.52612(7) 0.39824(9) 0.22085(6) 0.0187(2) Uani 1 1 d . . . . .
C15 C 0.56224(7) 0.49620(10) 0.19705(6) 0.0181(2) Uani 1 1 d . . . . .
C16 C 0.61270(7) 0.50216(10) 0.14366(6) 0.0202(2) Uani 1 1 d . . . . .
C17 C 0.62672(8) 0.40351(10) 0.09917(7) 0.0236(3) Uani 1 1 d . . . . .
C18 C 0.70947(9) 0.36255(11) 0.10597(8) 0.0293(3) Uani 1 1 d . . . . .
H18 H 0.755793 0.397070 0.138819 0.035 Uiso 1 1 calc R U . . .
C19 C 0.72416(11) 0.27131(12) 0.06473(9) 0.0377(3) Uani 1 1 d . . . . .
H19 H 0.780593 0.242706 0.069871 0.045 Uiso 1 1 calc R U . . .
C20 C 0.65782(13) 0.22195(13) 0.01653(9) 0.0448(4) Uani 1 1 d . . . . .
H20 H 0.668420 0.159279 -0.011499 0.054 Uiso 1 1 calc R U . . .
C21 C 0.57533(13) 0.26330(15) 0.00862(9) 0.0472(4) Uani 1 1 d . . . . .
H21 H 0.529606 0.229652 -0.025341 0.057 Uiso 1 1 calc R U . . .
C22 C 0.55939(10) 0.35408(13) 0.05037(8) 0.0357(3) Uani 1 1 d . . . . .
H22 H 0.502792 0.381988 0.045474 0.043 Uiso 1 1 calc R U . . .
C23 C 0.47855(7) 0.19653(9) 0.31656(6) 0.0188(2) Uani 1 1 d . . . . .
C24 C 0.56775(8) 0.19259(10) 0.33539(7) 0.0240(3) Uani 1 1 d . . . . .
H24 H 0.600100 0.258597 0.331631 0.029 Uiso 1 1 calc R U . . .
C25 C 0.60957(8) 0.09236(11) 0.35968(8) 0.0281(3) Uani 1 1 d . . . . .
H25 H 0.670340 0.090207 0.372293 0.034 Uiso 1 1 calc R U . . .
C26 C 0.56294(9) -0.00422(11) 0.36552(7) 0.0277(3) Uani 1 1 d . . . . .
H26 H 0.591554 -0.072532 0.382183 0.033 Uiso 1 1 calc R U . . .
C27 C 0.47414(9) -0.00067(10) 0.34690(7) 0.0256(3) Uani 1 1 d . . . . .
H27 H 0.442019 -0.066666 0.351240 0.031 Uiso 1 1 calc R U . . .
C28 C 0.43209(8) 0.09842(10) 0.32204(6) 0.0218(2) Uani 1 1 d . . . . .
H28 H 0.371348 0.099700 0.308632 0.026 Uiso 1 1 calc R U . . .
C29 C 0.29494(7) 0.44215(10) 0.20665(6) 0.0182(2) Uani 1 1 d . . . . .
C30 C 0.28945(8) 0.35203(11) 0.15871(6) 0.0230(2) Uani 1 1 d . . . . .
H30 H 0.293631 0.276911 0.176551 0.028 Uiso 1 1 calc R U . . .
C31 C 0.27785(9) 0.37169(12) 0.08477(7) 0.0296(3) Uani 1 1 d . . . . .
H31 H 0.274289 0.309851 0.052357 0.036 Uiso 1 1 calc R U . . .
C32 C 0.27149(9) 0.48054(13) 0.05817(7) 0.0323(3) Uani 1 1 d . . . . .
H32 H 0.264434 0.493711 0.007714 0.039 Uiso 1 1 calc R U . . .
C33 C 0.27549(8) 0.57064(12) 0.10572(7) 0.0287(3) Uani 1 1 d . . . . .
H33 H 0.270934 0.645652 0.087688 0.034 Uiso 1 1 calc R U . . .
C34 C 0.28609(7) 0.55145(10) 0.17935(7) 0.0221(2) Uani 1 1 d . . . . .
H34 H 0.287325 0.613355 0.211401 0.027 Uiso 1 1 calc R U . . .
C35 C 0.43703(8) 0.74339(10) 0.45026(6) 0.0216(2) Uani 1 1 d . . . . .
H35 H 0.383001 0.779709 0.436714 0.026 Uiso 1 1 calc R U . . .
C36 C 0.50460(9) 0.79777(11) 0.49590(7) 0.0260(3) Uani 1 1 d . . . . .
H36 H 0.496929 0.871403 0.513183 0.031 Uiso 1 1 calc R U . . .
C37 C 0.58336(8) 0.74461(12) 0.51629(7) 0.0266(3) Uani 1 1 d . . . . .
H37 H 0.629496 0.781715 0.547810 0.032 Uiso 1 1 calc R U . . .
C38 C 0.59493(8) 0.63729(11) 0.49074(6) 0.0231(2) Uani 1 1 d . . . . .
H38 H 0.648953 0.601141 0.504949 0.028 Uiso 1 1 calc R U . . .
C39 C 0.52771(7) 0.58242(10) 0.44440(6) 0.0198(2) Uani 1 1 d . . . . .
H39 H 0.535834 0.509269 0.426591 0.024 Uiso 1 1 calc R U . . .
C40 C 0.44797(7) 0.63585(10) 0.42420(6) 0.0176(2) Uani 1 1 d . . . . .
C41 C 0.37133(7) 0.57643(9) 0.38165(6) 0.0169(2) Uani 1 1 d . . . . .
C42 C 0.23080(7) 0.52203(10) 0.37128(6) 0.0186(2) Uani 1 1 d . . . . .
C43 C 0.15474(8) 0.53980(11) 0.39499(7) 0.0231(2) Uani 1 1 d . . . . .
H43 H 0.151210 0.597401 0.429085 0.028 Uiso 1 1 calc R U . . .
C44 C 0.08547(8) 0.47219(11) 0.36789(7) 0.0247(3) Uani 1 1 d . . . . .
C45 C 0.08705(7) 0.38724(10) 0.31860(7) 0.0229(2) Uani 1 1 d . . . . .
H45 H 0.038773 0.340407 0.301307 0.027 Uiso 1 1 calc R U . . .
C46 C 0.16275(7) 0.37383(10) 0.29565(6) 0.0195(2) Uani 1 1 d . . . . .
C47 C 0.23568(7) 0.43853(9) 0.31982(6) 0.0174(2) Uani 1 1 d . . . . .

loop_
_atom_site_aniso_label
_atom_site_aniso_U_11
_atom_site_aniso_U_22
_atom_site_aniso_U_33
_atom_site_aniso_U_23
_atom_site_aniso_U_13
_atom_site_aniso_U_12
F1 0.0340(4) 0.0147(3) 0.0317(4) -0.0031(3) 0.0193(3) 0.0003(3)
F2 0.0198(4) 0.0456(5) 0.0464(5) -0.0112(4) 0.0182(3) -0.0047(3)
F3 0.0232(3) 0.0209(3) 0.0285(4) -0.0053(3) 0.0084(3) -0.0054(3)
N1 0.0234(5) 0.0197(5) 0.0239(5) 0.0002(4) 0.0121(4) -0.0010(4)
N2 0.0195(5) 0.0171(5) 0.0211(5) 0.0010(4) 0.0079(4) -0.0015(4)
N3 0.0172(4) 0.0161(4) 0.0192(4) -0.0016(4) 0.0078(4) -0.0024(3)
N4 0.0191(5) 0.0152(4) 0.0184(4) 0.0002(3) 0.0054(4) -0.0004(3)
N5 0.0190(5) 0.0184(5) 0.0212(5) -0.0013(4) 0.0078(4) -0.0005(4)
C1 0.0292(6) 0.0242(6) 0.0275(6) -0.0009(5) 0.0121(5) -0.0056(5)
C2 0.0372(7) 0.0243(6) 0.0332(7) -0.0011(5) 0.0103(6) -0.0090(5)
C3 0.0293(7) 0.0256(6) 0.0349(7) 0.0084(5) 0.0069(5) -0.0075(5)
C4 0.0284(6) 0.0327(7) 0.0286(6) 0.0085(5) 0.0133(5) -0.0028(5)
C5 0.0274(6) 0.0253(6) 0.0249(6) 0.0024(5) 0.0117(5) -0.0011(5)
C6 0.0188(5) 0.0208(6) 0.0221(5) 0.0043(4) 0.0061(4) -0.0015(4)
C7 0.0183(5) 0.0201(6) 0.0193(5) 0.0014(4) 0.0058(4) -0.0008(4)
C8 0.0177(5) 0.0164(5) 0.0189(5) 0.0009(4) 0.0058(4) -0.0005(4)
C9 0.0191(5) 0.0169(5) 0.0189(5) -0.0015(4) 0.0072(4) -0.0001(4)
C10 0.0167(5) 0.0179(5) 0.0167(5) -0.0002(4) 0.0058(4) -0.0002(4)
C11 0.0175(5) 0.0146(5) 0.0188(5) -0.0005(4) 0.0059(4) -0.0020(4)
C12 0.0191(5) 0.0168(5) 0.0170(5) -0.0009(4) 0.0059(4) -0.0019(4)
C13 0.0173(5) 0.0157(5) 0.0195(5) -0.0002(4) 0.0054(4) -0.0006(4)
C14 0.0209(5) 0.0147(5) 0.0217(5) -0.0022(4) 0.0075(4) 0.0006(4)
C15 0.0183(5) 0.0180(6) 0.0196(5) -0.0004(4) 0.0074(4) -0.0003(4)
C16 0.0207(5) 0.0213(6) 0.0203(5) -0.0001(4) 0.0085(4) -0.0002(4)
C17 0.0336(7) 0.0190(6) 0.0231(6) 0.0006(5) 0.0170(5) -0.0007(5)
C18 0.0356(7) 0.0227(6) 0.0356(7) 0.0020(5) 0.0207(6) 0.0016(5)
C19 0.0539(9) 0.0227(6) 0.0455(8) 0.0031(6) 0.0306(7) 0.0085(6)
C20 0.0778(12) 0.0249(7) 0.0403(8) -0.0058(6) 0.0317(8) 0.0056(7)
C21 0.0698(12) 0.0377(8) 0.0349(8) -0.0149(7) 0.0131(8) -0.0077(8)
C22 0.0422(8) 0.0342(7) 0.0318(7) -0.0085(6) 0.0103(6) -0.0012(6)
C23 0.0215(5) 0.0168(5) 0.0198(5) 0.0007(4) 0.0078(4) -0.0002(4)
C24 0.0219(6) 0.0207(6) 0.0310(6) 0.0041(5) 0.0096(5) 0.0007(4)
C25 0.0226(6) 0.0262(6) 0.0366(7) 0.0059(5) 0.0090(5) 0.0051(5)
C26 0.0314(7) 0.0200(6) 0.0325(7) 0.0036(5) 0.0088(5) 0.0071(5)
C27 0.0316(7) 0.0169(6) 0.0286(6) 0.0016(5) 0.0076(5) -0.0021(5)
C28 0.0232(6) 0.0184(6) 0.0243(6) -0.0002(4) 0.0063(5) -0.0021(4)
C29 0.0160(5) 0.0203(6) 0.0195(5) 0.0010(4) 0.0064(4) -0.0008(4)
C30 0.0242(6) 0.0229(6) 0.0224(6) -0.0019(5) 0.0066(4) -0.0019(5)
C31 0.0324(7) 0.0354(7) 0.0220(6) -0.0053(5) 0.0080(5) -0.0038(5)
C32 0.0316(7) 0.0452(8) 0.0203(6) 0.0060(6) 0.0062(5) -0.0020(6)
C33 0.0255(6) 0.0305(7) 0.0302(7) 0.0115(5) 0.0061(5) 0.0014(5)
C34 0.0190(5) 0.0211(6) 0.0264(6) 0.0028(5) 0.0055(4) 0.0016(4)
C35 0.0232(6) 0.0199(6) 0.0238(6) -0.0009(5) 0.0094(5) -0.0009(4)
C36 0.0329(7) 0.0220(6) 0.0255(6) -0.0060(5) 0.0115(5) -0.0052(5)
C37 0.0255(6) 0.0336(7) 0.0213(6) -0.0025(5) 0.0062(5) -0.0111(5)
C38 0.0193(5) 0.0292(6) 0.0219(5) 0.0039(5) 0.0070(4) -0.0024(5)
C39 0.0214(5) 0.0205(5) 0.0198(5) 0.0014(4) 0.0091(4) -0.0012(4)
C40 0.0199(5) 0.0181(5) 0.0166(5) 0.0002(4) 0.0081(4) -0.0025(4)
C41 0.0197(5) 0.0142(5) 0.0181(5) 0.0008(4) 0.0069(4) 0.0006(4)
C42 0.0186(5) 0.0180(5) 0.0201(5) 0.0030(4) 0.0062(4) 0.0008(4)
C43 0.0216(6) 0.0241(6) 0.0258(6) -0.0011(5) 0.0101(5) 0.0014(5)
C44 0.0186(6) 0.0291(6) 0.0291(6) 0.0023(5) 0.0112(5) 0.0016(5)
C45 0.0186(5) 0.0235(6) 0.0272(6) 0.0021(5) 0.0066(5) -0.0039(4)
C46 0.0221(5) 0.0166(5) 0.0205(5) 0.0008(4) 0.0064(4) -0.0006(4)
C47 0.0178(5) 0.0166(5) 0.0188(5) 0.0032(4) 0.0063(4) 0.0004(4)

loop_
_atom_type_symbol
_atom_type_description
_atom_type_scat_dispersion_real
_atom_type_scat_dispersion_imag
_atom_type_scat_source
C C 0.0181 0.0091 'International Tables Vol C Tables 4.2.6.8 and 6.1.1.4'
H H 0.0000 0.0000 'International Tables Vol C Tables 4.2.6.8 and 6.1.1.4'
N N 0.0311 0.0180 'International Tables Vol C Tables 4.2.6.8 and 6.1.1.4'
F F 0.0727 0.0534 'International Tables Vol C Tables 4.2.6.8 and 6.1.1.4'

loop_
_geom_angle_atom_site_label_1
_geom_angle_atom_site_label_2
_geom_angle_atom_site_label_3
_geom_angle
_geom_angle_site_symmetry_1
_geom_angle_site_symmetry_3
_geom_angle_publ_flag
C16 N1 C7 118.12(10) . . ?
C7 N2 C8 116.91(10) . . ?
C41 N3 C10 125.11(9) . . ?
C41 N3 C11 124.19(9) . . ?
C10 N3 C11 110.62(9) . . ?
C12 N4 C11 114.15(9) . . ?
C41 N5 C42 117.93(10) . . ?
C2 C1 C6 120.32(12) . . ?
C1 C2 C3 120.07(13) . . ?
C4 C3 C2 120.19(12) . . ?
C3 C4 C5 120.00(12) . . ?
C4 C5 C6 120.42(12) . . ?
C5 C6 C1 118.95(11) . . ?
C5 C6 C7 120.56(11) . . ?
C1 C6 C7 120.49(10) . . ?
N2 C7 N1 125.70(10) . . ?
N2 C7 C6 117.65(10) . . ?
N1 C7 C6 116.65(10) . . ?
N2 C8 C9 117.61(10) . . ?
N2 C8 C15 121.86(10) . . ?
C9 C8 C15 120.45(10) . . ?
C10 C9 C8 118.95(10) . . ?
C9 C10 N3 123.26(10) . . ?
C9 C10 C13 122.34(10) . . ?
N3 C10 C13 114.14(9) . . ?
N4 C11 N3 107.26(9) . . ?
N4 C11 C47 111.41(9) . . ?
N3 C11 C47 108.27(9) . . ?
N4 C11 C29 110.28(9) . . ?
N3 C11 C29 108.58(8) . . ?
C47 C11 C29 110.91(9) . . ?
N4 C12 C23 118.25(10) . . ?
N4 C12 C13 120.29(10) . . ?
C23 C12 C13 121.29(10) . . ?
C14 C13 C10 117.01(10) . . ?
C14 C13 C12 126.58(10) . . ?
C10 C13 C12 116.26(9) . . ?
F1 C14 C13 118.49(10) . . ?
F1 C14 C15 118.75(10) . . ?
C13 C14 C15 122.76(10) . . ?
C14 C15 C8 117.43(10) . . ?
C14 C15 C16 126.91(10) . . ?
C8 C15 C16 115.66(10) . . ?
N1 C16 C15 121.39(10) . . ?
N1 C16 C17 115.85(10) . . ?
C15 C16 C17 122.76(10) . . ?
C22 C17 C18 120.00(12) . . ?
C22 C17 C16 121.22(12) . . ?
C18 C17 C16 118.77(12) . . ?
C19 C18 C17 119.79(14) . . ?
C20 C19 C18 120.46(15) . . ?
C19 C20 C21 120.13(14) . . ?
C20 C21 C22 120.07(16) . . ?
C17 C22 C21 119.54(15) . . ?
C24 C23 C28 119.01(11) . . ?
C24 C23 C12 121.87(10) . . ?
C28 C23 C12 118.95(10) . . ?
C25 C24 C23 120.30(11) . . ?
C26 C25 C24 120.26(12) . . ?
C25 C26 C27 119.64(11) . . ?
C28 C27 C26 120.44(11) . . ?
C27 C28 C23 120.34(11) . . ?
C34 C29 C30 119.09(11) . . ?
C34 C29 C11 119.14(10) . . ?
C30 C29 C11 121.68(10) . . ?
C31 C30 C29 120.19(12) . . ?
C32 C31 C30 120.44(12) . . ?
C31 C32 C33 119.55(12) . . ?
C34 C33 C32 120.23(12) . . ?
C33 C34 C29 120.46(12) . . ?
C36 C35 C40 120.35(11) . . ?
C35 C36 C37 119.98(12) . . ?
C36 C37 C38 120.15(11) . . ?
C37 C38 C39 120.30(11) . . ?
C38 C39 C40 119.53(11) . . ?
C35 C40 C39 119.69(11) . . ?
C35 C40 C41 118.19(10) . . ?
C39 C40 C41 121.80(10) . . ?
N5 C41 N3 124.07(10) . . ?
N5 C41 C40 116.42(10) . . ?
N3 C41 C40 119.45(9) . . ?
N5 C42 C43 116.37(10) . . ?
N5 C42 C47 122.73(10) . . ?
C43 C42 C47 120.82(11) . . ?
C44 C43 C42 118.62(11) . . ?
F2 C44 C43 118.76(11) . . ?
F2 C44 C45 118.06(11) . . ?
C43 C44 C45 123.17(11) . . ?
C44 C45 C46 116.38(11) . . ?
F3 C46 C45 117.15(10) . . ?
F3 C46 C47 118.48(10) . . ?
C45 C46 C47 124.35(11) . . ?
C46 C47 C42 116.63(10) . . ?
C46 C47 C11 122.01(10) . . ?
C42 C47 C11 121.29(10) . . ?

loop_
_geom_bond_atom_site_label_1
_geom_bond_atom_site_label_2
_geom_bond_distance
_geom_bond_site_symmetry_2
_geom_bond_publ_flag
F1 C14 1.3407(13) . ?
F2 C44 1.3499(13) . ?
F3 C46 1.3567(13) . ?
N1 C16 1.3203(15) . ?
N1 C7 1.3699(15) . ?
N2 C7 1.3188(14) . ?
N2 C8 1.3629(15) . ?
N3 C41 1.3772(14) . ?
N3 C10 1.4097(14) . ?
N3 C11 1.4880(14) . ?
N4 C12 1.2944(14) . ?
N4 C11 1.4726(14) . ?
N5 C41 1.2946(14) . ?
N5 C42 1.3975(15) . ?
C1 C2 1.3886(18) . ?
C1 C6 1.3977(17) . ?
C2 C3 1.389(2) . ?
C3 C4 1.380(2) . ?
C4 C5 1.3923(18) . ?
C5 C6 1.3968(16) . ?
C6 C7 1.4834(16) . ?
C8 C9 1.4080(15) . ?
C8 C15 1.4213(16) . ?
C9 C10 1.3669(16) . ?
C10 C13 1.4288(15) . ?
C11 C47 1.5203(15) . ?
C11 C29 1.5469(15) . ?
C12 C23 1.4846(15) . ?
C12 C13 1.4886(15) . ?
C13 C14 1.3736(15) . ?
C14 C15 1.4147(16) . ?
C15 C16 1.4273(15) . ?
C16 C17 1.4872(16) . ?
C17 C22 1.387(2) . ?
C17 C18 1.3905(18) . ?
C18 C19 1.3843(19) . ?
C19 C20 1.371(3) . ?
C20 C21 1.386(3) . ?
C21 C22 1.392(2) . ?
C23 C24 1.3949(16) . ?
C23 C28 1.3971(16) . ?
C24 C25 1.3923(17) . ?
C25 C26 1.3849(19) . ?
C26 C27 1.3885(19) . ?
C27 C28 1.3847(17) . ?
C29 C34 1.3914(17) . ?
C29 C30 1.3926(17) . ?
C30 C31 1.3910(17) . ?
C31 C32 1.381(2) . ?
C32 C33 1.390(2) . ?
C33 C34 1.3858(18) . ?
C35 C36 1.3869(17) . ?
C35 C40 1.3924(16) . ?
C36 C37 1.3870(19) . ?
C37 C38 1.3884(19) . ?
C38 C39 1.3924(17) . ?
C39 C40 1.4014(16) . ?
C40 C41 1.4896(15) . ?
C42 C43 1.4029(16) . ?
C42 C47 1.4035(16) . ?
C43 C44 1.3738(18) . ?
C44 C45 1.3773(18) . ?
C45 C46 1.3833(16) . ?
C46 C47 1.3885(16) . ?
